data_7154163
loop_
_publ_author_name
'Wang, Ying-chun'
'Xie, Yu-yang'
'Tan, Xian-chun'
'Wang, Heng-shan'
'Pan, Ying-ming'

_publ_section_title
;
 Sc(OTf)3-mediated 1,3-dipolar cycloaddition-ring cleavage-rearrangement:
 a highly stereoselective access to Z-\b-enaminonitriles.
;
_journal_issue 2
_journal_name_full 'Organic &amp; biomolecular chemistry'
_journal_page_first 513
_journal_page_last 519
_journal_paper_doi 10.1039/c4ob01801j
_journal_volume 13
_journal_year 2015
_chemical_formula_moiety 'C16 H14 N2'
_chemical_formula_sum 'C16 H14 N2'
_chemical_formula_weight 234.29
_chemical_name_systematic
;
 ? 
;
_space_group_crystal_system monoclinic
_space_group_IT_number 14
_space_group_name_Hall '-P 2ybc'
_space_group_name_H-M_alt 'P 1 21/c 1'
_symmetry_space_group_name_Hall '-P 2ybc'
_symmetry_space_group_name_H-M 'P 1 21/c 1'
_atom_sites_solution_hydrogens geom
_atom_sites_solution_primary direct
_atom_sites_solution_secondary difmap
_audit_creation_date 2013-09-03
_audit_creation_method
;
  Olex2 1.1
  (compiled 2011.02.15 svn.r1672, GUI svn.r3494)
;
_cell_angle_alpha 90.00
_cell_angle_beta 91.835(3)
_cell_angle_gamma 90.00
_cell_formula_units_Z 4
_cell_length_a 9.9757(3)
_cell_length_b 5.76438(17)
_cell_length_c 22.7227(7)
_cell_measurement_reflns_used 3192
_cell_measurement_temperature 293(2)
_cell_measurement_theta_max 28.7614
_cell_measurement_theta_min 3.3197
_cell_volume 1305.97(7)
_computing_cell_refinement
;
CrysAlisPro, Agilent Technologies,
Version 1.171.35.21 (release 20-01-2012 CrysAlis171 .NET)
(compiled Jan 23 2012,18:06:46)
;
_computing_data_collection
;
CrysAlisPro, Agilent Technologies,
Version 1.171.35.21 (release 20-01-2012 CrysAlis171 .NET)
(compiled Jan 23 2012,18:06:46)
;
_computing_data_reduction
;
CrysAlisPro, Agilent Technologies,
Version 1.171.35.21 (release 20-01-2012 CrysAlis171 .NET)
(compiled Jan 23 2012,18:06:46)
;
_computing_molecular_graphics
;
O. V. Dolomanov, L. J. Bourhis, R. J. Gildea, J. A. K. Howard and H. Puschmann,
OLEX2: a complete structure solution, refinement and analysis program.
J. Appl. Cryst. (2009). 42, 339-341.
;
_computing_publication_material
;
O. V. Dolomanov, L. J. Bourhis, R. J. Gildea, J. A. K. Howard and H. Puschmann,
OLEX2: a complete structure solution, refinement and analysis program.
J. Appl. Cryst. (2009). 42, 339-341.
;
_computing_structure_refinement 'SHELXL-97 (Sheldrick, 1997)'
_computing_structure_solution 'A short history of SHELX (Sheldrick, 2007)/Bruker'
_diffrn_ambient_temperature 293(2)
_diffrn_detector_area_resol_mean 15.9784
_diffrn_measured_fraction_theta_full 0.998
_diffrn_measured_fraction_theta_max 0.998
_diffrn_measurement_details
;
  1 omega  -23.00    2.00   1.0000   12.3800
omega____ theta____ kappa____ phi______ frames
    -      -16.8791  -57.0000 -120.0000 25

  2 omega  -85.00    9.00   1.0000   12.3800
omega____ theta____ kappa____ phi______ frames
    -      -16.8791  -77.0000  120.0000 94

  3 omega  -76.00  -46.00   1.0000   12.3800
omega____ theta____ kappa____ phi______ frames
    -      -16.8791  133.0000  -49.0000 30

  4 omega  -46.00   47.00   1.0000   12.3800
omega____ theta____ kappa____ phi______ frames
    -      -16.8791   77.0000 -120.0000 93

  5 omega  -52.00   54.00   1.0000   12.3800
omega____ theta____ kappa____ phi______ frames
    -      -16.8791   19.0000   60.0000 106

  6 omega  -91.00  -66.00   1.0000   12.3800
omega____ theta____ kappa____ phi______ frames
    -      -16.8791 -178.0000   30.0000 25
;
_diffrn_measurement_device_type 'SuperNova, Single source at offset), Eos'
_diffrn_measurement_method '\w scans'
_diffrn_orient_matrix_UB_11 0.0708139000
_diffrn_orient_matrix_UB_12 -0.0067344000
_diffrn_orient_matrix_UB_13 0.0034452000
_diffrn_orient_matrix_UB_21 -0.0055229000
_diffrn_orient_matrix_UB_22 0.0024691000
_diffrn_orient_matrix_UB_23 0.0310326000
_diffrn_orient_matrix_UB_31 -0.0040032000
_diffrn_orient_matrix_UB_32 -0.1228487000
_diffrn_orient_matrix_UB_33 0.0004333000
_diffrn_radiation_monochromator mirror
_diffrn_radiation_type 'Mo K\a'
_diffrn_radiation_wavelength 0.7107
_diffrn_reflns_av_R_equivalents 0.0204
_diffrn_reflns_av_unetI/netI 0.0217
_diffrn_reflns_limit_h_max 12
_diffrn_reflns_limit_h_min -11
_diffrn_reflns_limit_k_max 7
_diffrn_reflns_limit_k_min -7
_diffrn_reflns_limit_l_max 25
_diffrn_reflns_limit_l_min -28
_diffrn_reflns_number 9336
_diffrn_reflns_theta_full 26.37
_diffrn_reflns_theta_max 26.37
_diffrn_reflns_theta_min 3.59
_diffrn_source 'SuperNova (Mo) X-ray Source'
_exptl_absorpt_coefficient_mu 0.071
_exptl_absorpt_correction_T_max 1.00000
_exptl_absorpt_correction_T_min 0.77994
_exptl_absorpt_correction_type multi-scan
_exptl_absorpt_process_details
;
CrysAlisPro, Agilent Technologies,
Version 1.171.35.21 (release 20-01-2012 CrysAlis171 .NET)
(compiled Jan 23 2012,18:06:46)
Empirical absorption correction using spherical harmonics,
 implemented in SCALE3 ABSPACK scaling algorithm.
;
_exptl_crystal_density_diffrn 1.192
_exptl_crystal_density_method 'not measured'
_exptl_crystal_F_000 496
_exptl_crystal_size_max 0.30
_exptl_crystal_size_mid 0.15
_exptl_crystal_size_min 0.08
_refine_diff_density_max 0.112
_refine_diff_density_min -0.147
_refine_diff_density_rms 0.031
_refine_ls_extinction_method none
_refine_ls_goodness_of_fit_ref 1.131
_refine_ls_hydrogen_treatment mixed
_refine_ls_matrix_type full
_refine_ls_number_parameters 163
_refine_ls_number_reflns 2662
_refine_ls_number_restraints 0
_refine_ls_restrained_S_all 1.131
_refine_ls_R_factor_all 0.0623
_refine_ls_R_factor_gt 0.0484
_refine_ls_shift/su_max 0.003
_refine_ls_shift/su_mean 0.000
_refine_ls_structure_factor_coef Fsqd
_refine_ls_weighting_details 'calc w=1/[\s^2^(Fo^2^)+(0.0316P)^2^+0.4136P] where P=(Fo^2^+2Fc^2^)/3'
_refine_ls_weighting_scheme calc
_refine_ls_wR_factor_gt 0.1136
_refine_ls_wR_factor_ref 0.1209
_reflns_number_gt 2075
_reflns_number_total 2662
_reflns_threshold_expression >2sigma(I)
_cod_data_source_file c4ob01801j2.cif
_cod_data_source_block 0901-whs-wyc-1
_cod_depositor_comments 'Adding full bibliography for 7154163--7154164.cif.'
_cod_database_code 7154163
_reflns_odcompleteness_completeness 99.73
_reflns_odcompleteness_iscentric 1
_reflns_odcompleteness_theta 26.32

loop_
_space_group_symop_id
_space_group_symop_operation_xyz
1 'x, y, z'
2 '-x, y+1/2, -z+1/2'
3 '-x, -y, -z'
4 'x, -y-1/2, z-1/2'

loop_
_atom_site_label
_atom_site_type_symbol
_atom_site_fract_x
_atom_site_fract_y
_atom_site_fract_z
_atom_site_U_iso_or_equiv
_atom_site_adp_type
_atom_site_occupancy
_atom_site_symmetry_multiplicity
_atom_site_calc_flag
_atom_site_refinement_flags
N1 N 0.10620(14) 1.1043(3) 0.44928(6) 0.0553(4) Uani 1 1 d .
H1 H 0.0916 1.2210 0.4717 0.066 Uiso 1 1 calc R
N2 N -0.09983(18) 1.5924(3) 0.44204(8) 0.0724(5) Uani 1 1 d .
C1 C 0.37452(19) 1.1226(3) 0.40525(8) 0.0587(5) Uani 1 1 d .
H1A H 0.3168 1.2473 0.3988 0.070 Uiso 1 1 calc R
C2 C 0.4982(2) 1.1217(4) 0.37972(10) 0.0750(6) Uani 1 1 d .
H2 H 0.5232 1.2453 0.3562 0.090 Uiso 1 1 calc R
C3 C 0.5838(2) 0.9394(5) 0.38895(11) 0.0800(7) Uani 1 1 d .
H3 H 0.6670 0.9387 0.3716 0.096 Uiso 1 1 calc R
C4 C 0.5472(2) 0.7589(4) 0.42349(10) 0.0780(6) Uani 1 1 d .
H4 H 0.6057 0.6352 0.4300 0.094 Uiso 1 1 calc R
C5 C 0.42410(18) 0.7587(3) 0.44880(8) 0.0601(5) Uani 1 1 d .
H5 H 0.3998 0.6340 0.4722 0.072 Uiso 1 1 calc R
C6 C 0.33559(16) 0.9411(3) 0.44012(7) 0.0464(4) Uani 1 1 d .
C7 C 0.20225(17) 0.9311(3) 0.46926(8) 0.0576(5) Uani 1 1 d .
H7A H 0.1635 0.7787 0.4625 0.069 Uiso 1 1 calc R
H7B H 0.2174 0.9487 0.5114 0.069 Uiso 1 1 calc R
C8 C 0.03937(16) 1.0913(3) 0.39766(7) 0.0489(4) Uani 1 1 d .
H8 H 0.0580 0.9639 0.3742 0.059 Uiso 1 1 calc R
C9 C -0.05305(16) 1.2440(3) 0.37561(7) 0.0456(4) Uani 1 1 d .
C10 C -0.08090(17) 1.4389(3) 0.41140(8) 0.0512(4) Uani 1 1 d .
C11 C -0.12697(16) 1.2218(3) 0.31859(7) 0.0472(4) Uani 1 1 d .
C12 C -0.1099(2) 1.0334(4) 0.28158(8) 0.0630(5) Uani 1 1 d .
H12 H -0.0487 0.9179 0.2922 0.076 Uiso 1 1 calc R
C13 C -0.1828(2) 1.0157(4) 0.22914(9) 0.0766(6) Uani 1 1 d .
H13 H -0.1702 0.8880 0.2049 0.092 Uiso 1 1 calc R
C14 C -0.2733(2) 1.1829(5) 0.21221(9) 0.0791(6) Uani 1 1 d .
H14 H -0.3223 1.1691 0.1769 0.095 Uiso 1 1 calc R
C15 C -0.2906(2) 1.3707(4) 0.24792(10) 0.0791(6) Uani 1 1 d .
H15 H -0.3516 1.4857 0.2368 0.095 Uiso 1 1 calc R
C16 C -0.2177(2) 1.3904(3) 0.30049(8) 0.0626(5) Uani 1 1 d .
H16 H -0.2301 1.5198 0.3241 0.075 Uiso 1 1 calc R

loop_
_atom_site_aniso_label
_atom_site_aniso_U_11
_atom_site_aniso_U_22
_atom_site_aniso_U_33
_atom_site_aniso_U_23
_atom_site_aniso_U_13
_atom_site_aniso_U_12
N1 0.0520(8) 0.0682(10) 0.0456(8) -0.0056(7) -0.0012(6) 0.0125(7)
N2 0.0822(12) 0.0679(11) 0.0659(11) -0.0158(9) -0.0151(9) 0.0176(9)
C1 0.0602(11) 0.0566(11) 0.0592(11) 0.0040(9) 0.0011(9) -0.0014(9)
C2 0.0720(14) 0.0799(15) 0.0737(14) 0.0049(11) 0.0125(11) -0.0195(12)
C3 0.0530(12) 0.1049(19) 0.0830(16) -0.0134(14) 0.0155(11) -0.0076(13)
C4 0.0568(12) 0.0862(16) 0.0910(16) -0.0042(13) 0.0021(11) 0.0163(12)
C5 0.0587(11) 0.0625(12) 0.0588(11) 0.0048(9) -0.0036(9) 0.0072(9)
C6 0.0479(9) 0.0522(10) 0.0385(8) -0.0024(7) -0.0063(7) -0.0006(8)
C7 0.0508(10) 0.0697(12) 0.0522(10) 0.0109(9) -0.0010(8) 0.0057(9)
C8 0.0488(9) 0.0554(10) 0.0430(9) -0.0016(8) 0.0074(7) 0.0035(8)
C9 0.0452(9) 0.0492(9) 0.0427(9) 0.0007(7) 0.0054(7) 0.0005(8)
C10 0.0479(9) 0.0569(11) 0.0486(10) 0.0015(8) -0.0042(7) 0.0039(8)
C11 0.0465(9) 0.0542(10) 0.0413(9) 0.0032(7) 0.0057(7) -0.0026(8)
C12 0.0666(12) 0.0685(12) 0.0538(11) -0.0085(9) -0.0013(9) 0.0102(10)
C13 0.0889(16) 0.0883(16) 0.0522(12) -0.0171(11) -0.0037(11) 0.0024(13)
C14 0.0872(16) 0.1003(17) 0.0486(12) 0.0015(12) -0.0152(10) -0.0033(14)
C15 0.0867(15) 0.0843(16) 0.0650(14) 0.0098(12) -0.0190(12) 0.0132(13)
C16 0.0726(12) 0.0608(12) 0.0540(11) 0.0019(9) -0.0051(9) 0.0106(10)

loop_
_atom_type_symbol
_atom_type_description
_atom_type_scat_dispersion_real
_atom_type_scat_dispersion_imag
_atom_type_scat_source
C C 0.0033 0.0016 'International Tables Vol C Tables 4.2.6.8 and 6.1.1.4'
H H 0.0000 0.0000 'International Tables Vol C Tables 4.2.6.8 and 6.1.1.4'
N N 0.0061 0.0033 'International Tables Vol C Tables 4.2.6.8 and 6.1.1.4'

loop_
_geom_angle_atom_site_label_1
_geom_angle_atom_site_label_2
_geom_angle_atom_site_label_3
_geom_angle
C7 N1 H1 118.5
C8 N1 H1 118.5
C8 N1 C7 123.03(15)
C2 C1 H1A 119.6
C6 C1 H1A 119.6
C6 C1 C2 120.80(19)
C1 C2 H2 120.0
C3 C2 C1 120.1(2)
C3 C2 H2 120.0
C2 C3 H3 120.0
C4 C3 C2 119.9(2)
C4 C3 H3 120.0
C3 C4 H4 119.9
C3 C4 C5 120.2(2)
C5 C4 H4 119.9
C4 C5 H5 119.5
C4 C5 C6 121.01(19)
C6 C5 H5 119.5
C1 C6 C5 118.00(17)
C1 C6 C7 123.52(16)
C5 C6 C7 118.48(16)
N1 C7 C6 114.88(15)
N1 C7 H7A 108.5
N1 C7 H7B 108.5
C6 C7 H7A 108.5
C6 C7 H7B 108.5
H7A C7 H7B 107.5
N1 C8 H8 116.5
N1 C8 C9 127.04(16)
C9 C8 H8 116.5
C8 C9 C10 116.39(15)
C8 C9 C11 125.56(15)
C10 C9 C11 118.04(15)
N2 C10 C9 177.15(19)
C12 C11 C9 122.17(16)
C16 C11 C9 120.31(16)
C16 C11 C12 117.52(17)
C11 C12 H12 119.7
C13 C12 C11 120.65(19)
C13 C12 H12 119.7
C12 C13 H13 119.5
C14 C13 C12 121.0(2)
C14 C13 H13 119.5
C13 C14 H14 120.5
C15 C14 C13 119.1(2)
C15 C14 H14 120.5
C14 C15 H15 119.8
C14 C15 C16 120.3(2)
C16 C15 H15 119.8
C11 C16 C15 121.38(19)
C11 C16 H16 119.3
C15 C16 H16 119.3

loop_
_geom_bond_atom_site_label_1
_geom_bond_atom_site_label_2
_geom_bond_distance
N1 H1 0.8600
N1 C7 1.447(2)
N1 C8 1.333(2)
N2 C10 1.145(2)
C1 H1A 0.9300
C1 C2 1.380(3)
C1 C6 1.376(2)
C2 H2 0.9300
C2 C3 1.366(3)
C3 H3 0.9300
C3 C4 1.361(3)
C4 H4 0.9300
C4 C5 1.372(3)
C5 H5 0.9300
C5 C6 1.383(2)
C6 C7 1.506(2)
C7 H7A 0.9700
C7 H7B 0.9700
C8 H8 0.9300
C8 C9 1.359(2)
C9 C10 1.419(2)
C9 C11 1.476(2)
C11 C12 1.388(2)
C11 C16 1.381(2)
C12 H12 0.9300
C12 C13 1.380(3)
C13 H13 0.9300
C13 C14 1.367(3)
C14 H14 0.9300
C14 C15 1.367(3)
C15 H15 0.9300
C15 C16 1.383(3)
C16 H16 0.9300

loop_
_geom_torsion_atom_site_label_1
_geom_torsion_atom_site_label_2
_geom_torsion_atom_site_label_3
_geom_torsion_atom_site_label_4
_geom_torsion
N1 C8 C9 C10 0.3(3)
N1 C8 C9 C11 -178.86(16)
C1 C2 C3 C4 -0.2(3)
C1 C6 C7 N1 11.3(3)
C2 C1 C6 C5 0.1(3)
C2 C1 C6 C7 -179.98(18)
C2 C3 C4 C5 0.4(4)
C3 C4 C5 C6 -0.4(3)
C4 C5 C6 C1 0.1(3)
C4 C5 C6 C7 -179.79(18)
C5 C6 C7 N1 -168.76(16)
C6 C1 C2 C3 -0.1(3)
C7 N1 C8 C9 179.39(16)
C8 N1 C7 C6 75.5(2)
C8 C9 C10 N2 -4(4)
C8 C9 C11 C12 1.4(3)
C8 C9 C11 C16 -179.22(17)
C9 C11 C12 C13 178.59(18)
C9 C11 C16 C15 -178.41(18)
C10 C9 C11 C12 -177.73(17)
C10 C9 C11 C16 1.7(2)
C11 C9 C10 N2 176(100)
C11 C12 C13 C14 0.1(3)
C12 C11 C16 C15 1.0(3)
C12 C13 C14 C15 0.4(4)
C13 C14 C15 C16 -0.2(4)
C14 C15 C16 C11 -0.5(3)
C16 C11 C12 C13 -0.8(3)
